data_2018504
loop_
_publ_author_name
'Li, Yan-an'
'Liu, Qi-Kui'
'Ma, Jian-Ping'
'Dong, Yu-Bin'

_publ_section_title
;
 3,5-Bis{4-[(benzimidazol-1-yl)methyl]phenyl}-4<i>H</i>-1,2,4-triazol-4-amine
 and its one-dimensional polymeric complex with HgCl~2~
;
_journal_coeditor_code OV3013
_journal_issue 6
_journal_name_full 'Acta Crystallographica Section C'
_journal_page_first m152
_journal_page_last m155
_journal_paper_doi 10.1107/S0108270112019233
_journal_volume 68
_journal_year 2012
_chemical_formula_iupac '[Hg Cl2 (C30 H24 N8)] , 0.5C H2 Cl2'
_chemical_formula_moiety 'C30 H24 Cl2 Hg N8, 0.5(C H2 Cl2)'
_chemical_formula_sum 'C30.5 H25 Cl3 Hg N8'
_chemical_formula_weight 810.53
_chemical_name_systematic
;
<i>catena</i>-poly[[[dichloridomercury(II)]-\m-3,5-bis{4-[(benzimidazol-1-
yl)methyl]phenyl}-4<i>H</i>-1,2,4-triazol-4-amine] dichloromethane hemisolvate]
;
_space_group_IT_number 14
_symmetry_cell_setting monoclinic
_symmetry_space_group_name_Hall '-P 2ybc'
_symmetry_space_group_name_H-M 'P 1 21/c 1'
_atom_sites_solution_hydrogens geom
_atom_sites_solution_primary direct
_atom_sites_solution_secondary difmap
_audit_creation_method SHELXL97
_cell_angle_alpha 90.00
_cell_angle_beta 113.586(2)
_cell_angle_gamma 90.00
_cell_formula_units_Z 4
_cell_length_a 16.627(3)
_cell_length_b 10.6199(18)
_cell_length_c 20.082(3)
_cell_measurement_reflns_used 5424
_cell_measurement_temperature 298(2)
_cell_measurement_theta_max 24.932
_cell_measurement_theta_min 2.204
_cell_volume 3249.8(9)
_computing_cell_refinement 'SMART (Bruker, 2003)'
_computing_data_collection 'SMART (Bruker, 2003)'
_computing_data_reduction 'SAINT (Bruker, 2003)'
_computing_molecular_graphics 'SHELXTL (Sheldrick, 2008)'
_computing_publication_material 'SHELXTL (Sheldrick, 2008)'
_computing_structure_refinement 'SHELXL97 (Sheldrick, 2008)'
_computing_structure_solution 'SHELXS97 (Sheldrick, 2008)'
_diffrn_ambient_temperature 298(2)
_diffrn_detector_area_resol_mean 8.33
_diffrn_measured_fraction_theta_full 0.998
_diffrn_measured_fraction_theta_max 0.998
_diffrn_measurement_device_type 'Bruker SMART CCD area-detector'
_diffrn_measurement_method '\f and \w'
_diffrn_radiation_monochromator graphite
_diffrn_radiation_source 'fine-focus sealed tube'
_diffrn_radiation_type MoK\a
_diffrn_radiation_wavelength 0.71073
_diffrn_reflns_av_R_equivalents 0.0398
_diffrn_reflns_av_sigmaI/netI 0.0526
_diffrn_reflns_limit_h_max 20
_diffrn_reflns_limit_h_min -20
_diffrn_reflns_limit_k_max 12
_diffrn_reflns_limit_k_min -11
_diffrn_reflns_limit_l_max 21
_diffrn_reflns_limit_l_min -24
_diffrn_reflns_number 16724
_diffrn_reflns_theta_full 25.60
_diffrn_reflns_theta_max 25.60
_diffrn_reflns_theta_min 2.08
_exptl_absorpt_coefficient_mu 5.016
_exptl_absorpt_correction_T_max 0.2803
_exptl_absorpt_correction_T_min 0.2388
_exptl_absorpt_correction_type multi-scan
_exptl_absorpt_process_details '(SADABS; Bruker, 2003)'
_exptl_crystal_colour colourless
_exptl_crystal_density_diffrn 1.657
_exptl_crystal_density_method 'not measured'
_exptl_crystal_description block
_exptl_crystal_F_000 1580
_exptl_crystal_size_max 0.40
_exptl_crystal_size_mid 0.38
_exptl_crystal_size_min 0.34
_refine_diff_density_max 1.223
_refine_diff_density_min -0.636
_refine_ls_extinction_method none
_refine_ls_goodness_of_fit_ref 1.037
_refine_ls_hydrogen_treatment constr
_refine_ls_matrix_type full
_refine_ls_number_parameters 397
_refine_ls_number_reflns 6097
_refine_ls_number_restraints 6
_refine_ls_restrained_S_all 1.044
_refine_ls_R_factor_all 0.0558
_refine_ls_R_factor_gt 0.0381
_refine_ls_shift/su_max 0.002
_refine_ls_shift/su_mean 0.000
_refine_ls_structure_factor_coef Fsqd
_refine_ls_weighting_details 'calc w = 1/[\s^2^(Fo^2^)+(0.0500P)^2^+0.9206P] where P=(Fo^2^+2Fc^2^)/3'
_refine_ls_weighting_scheme calc
_refine_ls_wR_factor_gt 0.0942
_refine_ls_wR_factor_ref 0.1022
_reflns_number_gt 4599
_reflns_number_total 6097
_reflns_threshold_expression I>2\s(I)
_cod_data_source_file ov3013.cif
_cod_data_source_block II
_cod_original_cell_volume 3249.9(10)
_cod_original_sg_symbol_H-M 'P 21/c'
_cod_original_formula_sum 'C30.5 H25 Cl3 Hg1 N8'
_cod_database_code 2018504
_cod_database_fobs_code 2018504

loop_
_symmetry_equiv_pos_as_xyz
'x, y, z'
'-x, y+1/2, -z+1/2'
'-x, -y, -z'
'x, -y-1/2, z-1/2'

loop_
_atom_site_type_symbol
_atom_site_label
_atom_site_fract_x
_atom_site_fract_y
_atom_site_fract_z
_atom_site_U_iso_or_equiv
_atom_site_adp_type
_atom_site_calc_flag
_atom_site_refinement_flags
_atom_site_occupancy
_atom_site_symmetry_multiplicity
C C1 0.2929(4) 0.1686(6) 0.7716(3) 0.0679(17) Uani d . 1 1
H H1 0.2704 0.1287 0.8017 0.081 Uiso calc R 1 1
C C2 0.3518(4) 0.2680(5) 0.7960(3) 0.0473(13) Uani d . 1 1
C C3 0.3825(3) 0.3279(6) 0.7500(3) 0.0495(13) Uani d . 1 1
C C4 0.3583(4) 0.2890(6) 0.6783(3) 0.0646(17) Uani d . 1 1
H H4 0.3803 0.3284 0.6478 0.078 Uiso calc R 1 1
C C5 0.3018(5) 0.1923(7) 0.6551(4) 0.082(2) Uani d . 1 1
H H5 0.2839 0.1649 0.6073 0.098 Uiso calc R 1 1
C C6 0.2694(5) 0.1321(7) 0.7008(4) 0.083(2) Uani d . 1 1
H H6 0.2307 0.0652 0.6827 0.099 Uiso calc R 1 1
C C7 0.4375(4) 0.4134(5) 0.8577(3) 0.0505(13) Uani d . 1 1
H H7 0.4696 0.4671 0.8956 0.061 Uiso calc R 1 1
C C8 0.4972(4) 0.4987(6) 0.7699(3) 0.0666(17) Uani d . 1 1
H H8A 0.5362 0.4447 0.7575 0.080 Uiso calc R 1 1
H H8B 0.5330 0.5495 0.8113 0.080 Uiso calc R 1 1
C C9 0.4485(3) 0.5848(6) 0.7062(3) 0.0544(15) Uani d . 1 1
C C10 0.3975(4) 0.6818(6) 0.7121(3) 0.0542(14) Uani d . 1 1
H H10 0.3889 0.6921 0.7548 0.065 Uiso calc R 1 1
C C11 0.3583(4) 0.7649(5) 0.6546(3) 0.0522(14) Uani d . 1 1
H H11 0.3237 0.8306 0.6590 0.063 Uiso calc R 1 1
C C12 0.3706(4) 0.7502(5) 0.5915(3) 0.0457(13) Uani d . 1 1
C C13 0.4207(4) 0.6519(6) 0.5858(3) 0.0579(15) Uani d . 1 1
H H13 0.4284 0.6410 0.5428 0.069 Uiso calc R 1 1
C C14 0.4596(4) 0.5695(6) 0.6417(3) 0.0594(15) Uani d . 1 1
H H14 0.4934 0.5034 0.6366 0.071 Uiso calc R 1 1
C C15 0.3380(3) 0.8477(5) 0.5345(3) 0.0455(12) Uani d . 1 1
C C16 0.2797(3) 0.9393(5) 0.4296(2) 0.0428(12) Uani d . 1 1
C C17 0.2339(3) 0.9643(5) 0.3522(2) 0.0439(12) Uani d . 1 1
C C18 0.1805(4) 1.0706(5) 0.3297(3) 0.0582(15) Uani d . 1 1
H H18 0.1724 1.1222 0.3639 0.070 Uiso calc R 1 1
C C19 0.1394(4) 1.0992(5) 0.2559(3) 0.0605(15) Uani d . 1 1
H H19 0.1048 1.1711 0.2410 0.073 Uiso calc R 1 1
C C20 0.1498(3) 1.0212(5) 0.2048(3) 0.0494(13) Uani d . 1 1
C C21 0.2011(4) 0.9170(5) 0.2269(3) 0.0596(15) Uani d . 1 1
H H21 0.2078 0.8644 0.1924 0.072 Uiso calc R 1 1
C C22 0.2446(4) 0.8873(5) 0.3013(3) 0.0528(14) Uani d . 1 1
H H22 0.2801 0.8163 0.3159 0.063 Uiso calc R 1 1
C C23 0.1038(5) 1.0571(6) 0.1257(3) 0.0731(19) Uani d . 1 1
H H23A 0.0433 1.0780 0.1156 0.088 Uiso calc R 1 1
H H23B 0.1315 1.1319 0.1168 0.088 Uiso calc R 1 1
C C24 0.1647(4) 0.9441(7) 0.0470(3) 0.0694(17) Uani d . 1 1
H H24 0.2110 0.9997 0.0557 0.083 Uiso calc R 1 1
C C25 0.0777(5) 0.7911(6) 0.0073(4) 0.0733(18) Uani d U 1 1
C C26 0.0486(4) 0.8590(6) 0.0517(3) 0.0634(17) Uani d . 1 1
C C27 -0.0272(5) 0.8288(9) 0.0619(4) 0.088(2) Uani d . 1 1
H H27 -0.0466 0.8767 0.0914 0.106 Uiso calc R 1 1
C C28 -0.0717(7) 0.7234(11) 0.0254(7) 0.119(4) Uani d . 1 1
H H28 -0.1226 0.6992 0.0307 0.143 Uiso calc R 1 1
C C29 -0.0438(7) 0.6535(9) -0.0182(6) 0.120(4) Uani d U 1 1
H H29 -0.0757 0.5831 -0.0419 0.144 Uiso calc R 1 1
C C30 0.0314(7) 0.6859(8) -0.0277(5) 0.102(3) Uani d U 1 1
H H30 0.0505 0.6376 -0.0572 0.122 Uiso calc R 1 1
C C31 0.0981(11) 0.9236(17) 0.7769(8) 0.145(10) Uani d PD 0.50 1
H H31A 0.1551 0.9285 0.8171 0.174 Uiso calc PR 0.50 1
H H31B 0.0610 0.8651 0.7888 0.174 Uiso calc PR 0.50 1
Cl Cl1 0.51584(11) 1.22810(16) 0.56785(9) 0.0722(4) Uani d . 1 1
Cl Cl2 0.26955(13) 1.38869(17) 0.45231(11) 0.0874(5) Uani d . 1 1
Cl Cl3 0.0483(6) 1.0747(10) 0.7525(6) 0.265(5) Uani d PD 0.50 1
Cl Cl4 0.1068(10) 0.8832(9) 0.6947(7) 0.358(9) Uani d PD 0.50 1
Hg Hg1 0.371973(15) 1.22327(2) 0.467698(11) 0.05320(11) Uani d . 1 1
N N1 0.3515(3) 0.9673(4) 0.5471(2) 0.0507(11) Uani d . 1 1
N N2 0.3141(3) 1.0265(4) 0.4796(2) 0.0504(11) Uani d . 1 1
N N3 0.2942(3) 0.8264(4) 0.4617(2) 0.0431(10) Uani d . 1 1
N N4 0.2625(3) 0.7124(4) 0.4262(2) 0.0561(13) Uani d . 1 1
H H4B 0.2237 0.6805 0.4419 0.084 Uiso d R 1 1
H H4A 0.3070 0.6590 0.4361 0.084 Uiso d R 1 1
N N5 0.4387(3) 0.4201(4) 0.7905(2) 0.0494(11) Uani d . 1 1
N N6 0.3877(3) 0.3256(4) 0.8638(2) 0.0452(10) Uani d . 1 1
N N7 0.1055(3) 0.9591(5) 0.0766(2) 0.0597(13) Uani d . 1 1
N N8 0.1522(4) 0.8465(6) 0.0057(3) 0.0791(16) Uani d . 1 1

loop_
_atom_site_aniso_label
_atom_site_aniso_U_11
_atom_site_aniso_U_22
_atom_site_aniso_U_33
_atom_site_aniso_U_12
_atom_site_aniso_U_13
_atom_site_aniso_U_23
C1 0.073(4) 0.070(4) 0.062(4) -0.014(4) 0.028(3) -0.013(3)
C2 0.053(3) 0.049(3) 0.041(3) 0.000(3) 0.019(3) -0.002(2)
C3 0.045(3) 0.064(3) 0.037(3) 0.010(3) 0.014(2) 0.007(3)
C4 0.067(4) 0.088(5) 0.044(4) 0.008(4) 0.028(3) 0.003(3)
C5 0.086(5) 0.097(6) 0.059(4) 0.005(4) 0.026(4) -0.023(4)
C6 0.085(5) 0.082(5) 0.075(5) -0.017(4) 0.027(4) -0.035(4)
C7 0.054(3) 0.059(3) 0.032(3) 0.002(3) 0.009(3) 0.005(2)
C8 0.047(3) 0.089(4) 0.053(3) -0.011(3) 0.010(3) 0.030(3)
C9 0.039(3) 0.074(4) 0.044(3) -0.006(3) 0.011(3) 0.020(3)
C10 0.053(3) 0.075(4) 0.032(3) -0.007(3) 0.015(3) 0.008(3)
C11 0.056(3) 0.057(3) 0.038(3) -0.007(3) 0.015(3) 0.002(2)
C12 0.055(3) 0.046(3) 0.032(3) -0.007(2) 0.012(2) 0.004(2)
C13 0.069(4) 0.064(4) 0.040(3) -0.002(3) 0.022(3) 0.009(3)
C14 0.069(4) 0.061(4) 0.052(3) 0.008(3) 0.028(3) 0.015(3)
C15 0.052(3) 0.052(3) 0.028(3) -0.004(3) 0.012(2) 0.004(2)
C16 0.048(3) 0.045(3) 0.034(3) -0.001(2) 0.015(2) 0.004(2)
C17 0.042(3) 0.053(3) 0.031(3) -0.005(2) 0.009(2) 0.004(2)
C18 0.070(4) 0.054(3) 0.043(3) 0.008(3) 0.015(3) -0.001(3)
C19 0.065(4) 0.052(3) 0.050(3) 0.018(3) 0.009(3) 0.012(3)
C20 0.046(3) 0.062(3) 0.035(3) 0.010(3) 0.011(2) 0.013(3)
C21 0.078(4) 0.060(4) 0.043(3) 0.020(3) 0.027(3) 0.006(3)
C22 0.058(3) 0.060(3) 0.032(3) 0.014(3) 0.009(3) 0.009(2)
C23 0.093(5) 0.076(4) 0.038(3) 0.021(4) 0.014(3) 0.014(3)
C24 0.062(4) 0.092(5) 0.052(4) 0.005(4) 0.021(3) 0.017(4)
C25 0.080(5) 0.075(4) 0.049(4) 0.022(3) 0.008(4) 0.015(3)
C26 0.058(4) 0.080(5) 0.043(3) 0.016(3) 0.010(3) 0.027(3)
C27 0.076(5) 0.110(6) 0.074(5) 0.016(5) 0.025(4) 0.035(5)
C28 0.091(7) 0.120(9) 0.120(9) -0.016(6) 0.017(6) 0.052(7)
C29 0.115(7) 0.075(6) 0.123(8) -0.002(5) -0.003(6) 0.030(5)
C30 0.117(6) 0.074(4) 0.081(5) 0.028(4) 0.004(5) 0.004(4)
C31 0.061(10) 0.21(3) 0.136(17) -0.012(13) 0.012(11) 0.086(18)
Cl1 0.0664(10) 0.0896(11) 0.0531(9) -0.0014(8) 0.0162(8) 0.0094(8)
Cl2 0.1004(14) 0.0686(10) 0.1054(14) 0.0271(10) 0.0540(12) -0.0017(10)
Cl3 0.220(9) 0.299(12) 0.321(12) -0.151(9) 0.155(9) -0.056(10)
Cl4 0.50(2) 0.145(8) 0.298(14) -0.040(11) 0.021(14) -0.026(9)
Hg1 0.06895(18) 0.04852(15) 0.04283(15) 0.00558(10) 0.02311(12) -0.00091(9)
N1 0.064(3) 0.053(3) 0.029(2) -0.006(2) 0.012(2) -0.0017(19)
N2 0.067(3) 0.047(2) 0.031(2) -0.002(2) 0.014(2) 0.0024(19)
N3 0.049(2) 0.046(2) 0.031(2) -0.005(2) 0.0129(19) 0.0003(19)
N4 0.074(3) 0.047(3) 0.040(3) -0.017(2) 0.015(2) -0.003(2)
N5 0.045(3) 0.063(3) 0.036(2) -0.003(2) 0.010(2) 0.013(2)
N6 0.052(3) 0.051(2) 0.035(2) -0.008(2) 0.020(2) 0.002(2)
N7 0.066(3) 0.074(3) 0.031(2) 0.008(3) 0.010(2) 0.013(2)
N8 0.082(4) 0.095(5) 0.060(4) 0.023(4) 0.028(3) 0.007(3)

loop_
_atom_type_symbol
_atom_type_description
_atom_type_scat_dispersion_real
_atom_type_scat_dispersion_imag
_atom_type_scat_source
C C 0.0033 0.0016 'International Tables Vol C Tables 4.2.6.8 and 6.1.1.4'
H H 0.0000 0.0000 'International Tables Vol C Tables 4.2.6.8 and 6.1.1.4'
N N 0.0061 0.0033 'International Tables Vol C Tables 4.2.6.8 and 6.1.1.4'
Cl Cl 0.1484 0.1585 'International Tables Vol C Tables 4.2.6.8 and 6.1.1.4'
Hg Hg -2.3894 9.2266 'International Tables Vol C Tables 4.2.6.8 and 6.1.1.4'

loop_
_geom_angle_atom_site_label_1
_geom_angle_atom_site_label_2
_geom_angle_atom_site_label_3
_geom_angle_site_symmetry_1
_geom_angle_site_symmetry_3
_geom_angle
_geom_angle_publ_flag
C6 C1 C2 . . 116.6(6) ?
C6 C1 H1 . . 121.7 ?
C2 C1 H1 . . 121.7 ?
C3 C2 N6 . . 108.9(5) ?
C3 C2 C1 . . 120.8(5) ?
N6 C2 C1 . . 130.3(5) ?
N5 C3 C2 . . 106.2(4) ?
N5 C3 C4 . . 132.0(5) ?
C2 C3 C4 . . 121.7(6) ?
C5 C4 C3 . . 117.2(6) ?
C5 C4 H4 . . 121.4 ?
C3 C4 H4 . . 121.4 ?
C4 C5 C6 . . 121.6(6) ?
C4 C5 H5 . . 119.2 ?
C6 C5 H5 . . 119.2 ?
C1 C6 C5 . . 122.0(7) ?
C1 C6 H6 . . 119.0 ?
C5 C6 H6 . . 119.0 ?
N6 C7 N5 . . 113.5(5) ?
N6 C7 H7 . . 123.3 ?
N5 C7 H7 . . 123.3 ?
N5 C8 C9 . . 113.0(4) ?
N5 C8 H8A . . 109.0 ?
C9 C8 H8A . . 109.0 ?
N5 C8 H8B . . 109.0 ?
C9 C8 H8B . . 109.0 ?
H8A C8 H8B . . 107.8 ?
C10 C9 C14 . . 119.1(5) ?
C10 C9 C8 . . 121.4(5) ?
C14 C9 C8 . . 119.4(6) ?
C9 C10 C11 . . 120.4(5) ?
C9 C10 H10 . . 119.8 ?
C11 C10 H10 . . 119.8 ?
C12 C11 C10 . . 120.1(6) ?
C12 C11 H11 . . 120.0 ?
C10 C11 H11 . . 120.0 ?
C13 C12 C11 . . 119.1(5) ?
C13 C12 C15 . . 121.1(5) ?
C11 C12 C15 . . 119.5(5) ?
C14 C13 C12 . . 121.6(5) ?
C14 C13 H13 . . 119.2 ?
C12 C13 H13 . . 119.2 ?
C13 C14 C9 . . 119.7(6) ?
C13 C14 H14 . . 120.1 ?
C9 C14 H14 . . 120.1 ?
N1 C15 N3 . . 110.3(4) ?
N1 C15 C12 . . 123.7(5) ?
N3 C15 C12 . . 126.0(5) ?
N2 C16 N3 . . 108.9(4) ?
N2 C16 C17 . . 124.6(4) ?
N3 C16 C17 . . 126.5(4) ?
C22 C17 C18 . . 119.8(5) ?
C22 C17 C16 . . 121.1(5) ?
C18 C17 C16 . . 119.1(5) ?
C17 C18 C19 . . 119.9(5) ?
C17 C18 H18 . . 120.1 ?
C19 C18 H18 . . 120.1 ?
C20 C19 C18 . . 120.3(5) ?
C20 C19 H19 . . 119.9 ?
C18 C19 H19 . . 119.9 ?
C21 C20 C19 . . 119.6(5) ?
C21 C20 C23 . . 122.4(5) ?
C19 C20 C23 . . 117.9(5) ?
C20 C21 C22 . . 121.1(5) ?
C20 C21 H21 . . 119.5 ?
C22 C21 H21 . . 119.5 ?
C17 C22 C21 . . 119.4(5) ?
C17 C22 H22 . . 120.3 ?
C21 C22 H22 . . 120.3 ?
N7 C23 C20 . . 113.4(5) ?
N7 C23 H23A . . 108.9 ?
C20 C23 H23A . . 108.9 ?
N7 C23 H23B . . 108.9 ?
C20 C23 H23B . . 108.9 ?
H23A C23 H23B . . 107.7 ?
N8 C24 N7 . . 114.8(7) ?
N8 C24 H24 . . 122.6 ?
N7 C24 H24 . . 122.6 ?
C26 C25 C30 . . 119.0(8) ?
C26 C25 N8 . . 110.0(6) ?
C30 C25 N8 . . 130.9(8) ?
N7 C26 C25 . . 105.8(6) ?
N7 C26 C27 . . 130.9(7) ?
C25 C26 C27 . . 123.2(8) ?
C28 C27 C26 . . 115.7(9) ?
C28 C27 H27 . . 122.2 ?
C26 C27 H27 . . 122.2 ?
C29 C28 C27 . . 122.3(10) ?
C29 C28 H28 . . 118.8 ?
C27 C28 H28 . . 118.8 ?
C28 C29 C30 . . 120.9(10) ?
C28 C29 H29 . . 119.6 ?
C30 C29 H29 . . 119.6 ?
C25 C30 C29 . . 118.8(9) ?
C25 C30 H30 . . 120.6 ?
C29 C30 H30 . . 120.6 ?
Cl4 C31 Cl3 . . 99.5(6) ?
Cl4 C31 H31A . . 111.9 ?
Cl3 C31 H31A . . 111.9 ?
Cl4 C31 H31B . . 111.9 ?
Cl3 C31 H31B . . 111.9 ?
H31A C31 H31B . . 109.6 ?
N6 Hg1 N2 4_575 . 95.32(15) y
N6 Hg1 Cl2 4_575 . 112.97(12) y
N2 Hg1 Cl2 . . 111.62(13) y
N6 Hg1 Cl1 4_575 . 109.17(12) y
N2 Hg1 Cl1 . . 103.99(11) y
Cl2 Hg1 Cl1 . . 120.51(7) y
C15 N1 N2 . . 106.1(4) ?
C16 N2 N1 . . 108.3(4) ?
C16 N2 Hg1 . . 128.2(3) ?
N1 N2 Hg1 . . 117.2(3) ?
C16 N3 C15 . . 106.5(4) ?
C16 N3 N4 . . 125.0(4) ?
C15 N3 N4 . . 128.3(4) ?
N3 N4 H4B . . 109.2 ?
N3 N4 H4A . . 109.1 ?
H4B N4 H4A . . 109.5 ?
C7 N5 C3 . . 105.9(4) ?
C7 N5 C8 . . 125.9(5) ?
C3 N5 C8 . . 127.8(5) ?
C7 N6 C2 . . 105.5(4) ?
C7 N6 Hg1 . 4_576 124.8(3) ?
C2 N6 Hg1 . 4_576 129.7(3) ?
C24 N7 C26 . . 105.4(6) ?
C24 N7 C23 . . 127.1(6) ?
C26 N7 C23 . . 127.5(6) ?
C24 N8 C25 . . 104.0(6) ?

loop_
_geom_bond_atom_site_label_1
_geom_bond_atom_site_label_2
_geom_bond_site_symmetry_2
_geom_bond_distance
_geom_bond_publ_flag
C1 C6 . 1.371(8) ?
C1 C2 . 1.390(8) ?
C1 H1 . 0.9300 ?
C2 C3 . 1.376(8) ?
C2 N6 . 1.390(7) ?
C3 N5 . 1.373(7) ?
C3 C4 . 1.394(8) ?
C4 C5 . 1.344(10) ?
C4 H4 . 0.9300 ?
C5 C6 . 1.390(10) ?
C5 H5 . 0.9300 ?
C6 H6 . 0.9300 ?
C7 N6 . 1.284(7) ?
C7 N5 . 1.360(6) ?
C7 H7 . 0.9300 ?
C8 N5 . 1.462(7) ?
C8 C9 . 1.517(7) ?
C8 H8A . 0.9700 ?
C8 H8B . 0.9700 ?
C9 C10 . 1.369(8) ?
C9 C14 . 1.389(7) ?
C10 C11 . 1.391(8) ?
C10 H10 . 0.9300 ?
C11 C12 . 1.371(8) ?
C11 H11 . 0.9300 ?
C12 C13 . 1.368(8) ?
C12 C15 . 1.477(7) ?
C13 C14 . 1.364(7) ?
C13 H13 . 0.9300 ?
C14 H14 . 0.9300 ?
C15 N1 . 1.297(7) ?
C15 N3 . 1.367(6) ?
C16 N2 . 1.316(6) ?
C16 N3 . 1.337(6) ?
C16 C17 . 1.455(6) ?
C17 C22 . 1.374(7) ?
C17 C18 . 1.394(8) ?
C18 C19 . 1.396(7) ?
C18 H18 . 0.9300 ?
C19 C20 . 1.382(7) ?
C19 H19 . 0.9300 ?
C20 C21 . 1.359(8) ?
C20 C23 . 1.510(7) ?
C21 C22 . 1.411(7) ?
C21 H21 . 0.9300 ?
C22 H22 . 0.9300 ?
C23 N7 . 1.442(7) ?
C23 H23A . 0.9700 ?
C23 H23B . 0.9700 ?
C24 N8 . 1.292(9) ?
C24 N7 . 1.348(8) ?
C24 H24 . 0.9300 ?
C25 C26 . 1.377(9) ?
C25 C30 . 1.379(11) ?
C25 N8 . 1.383(10) ?
C26 N7 . 1.376(8) ?
C26 C27 . 1.393(9) ?
C27 C28 . 1.380(13) ?
C27 H27 . 0.9300 ?
C28 C29 . 1.363(14) ?
C28 H28 . 0.9300 ?
C29 C30 . 1.382(13) ?
C29 H29 . 0.9300 ?
C30 H30 . 0.9300 ?
C31 Cl4 . 1.766(9) ?
C31 Cl3 . 1.782(9) ?
C31 H31A . 0.9700 ?
C31 H31B . 0.9700 ?
Cl1 Hg1 . 2.4331(17) y
Cl2 Hg1 . 2.3793(17) y
Hg1 N6 4_575 2.265(4) y
Hg1 N2 . 2.353(4) y
N1 N2 . 1.395(5) ?
N3 N4 . 1.397(6) ?
N4 H4B . 0.8900 ?
N4 H4A . 0.8900 ?
N6 Hg1 4_576 2.265(4) ?

loop_
_geom_hbond_atom_site_label_D
_geom_hbond_atom_site_label_H
_geom_hbond_atom_site_label_A
_geom_hbond_site_symmetry_A
_geom_hbond_distance_DH
_geom_hbond_distance_HA
_geom_hbond_distance_DA
_geom_hbond_angle_DHA
N4 H4B N8 4_576 0.89 2.09 2.940(8) 160.2
N4 H4A Cl2 1_545 0.89 2.98 3.473(5) 116.5

loop_
_geom_torsion_atom_site_label_1
_geom_torsion_atom_site_label_2
_geom_torsion_atom_site_label_3
_geom_torsion_atom_site_label_4
_geom_torsion_site_symmetry_1
_geom_torsion_site_symmetry_4
_geom_torsion
C6 C1 C2 C3 . . 1.7(10)
C6 C1 C2 N6 . . -179.9(6)
N6 C2 C3 N5 . . 1.4(6)
C1 C2 C3 N5 . . -179.9(5)
N6 C2 C3 C4 . . 179.1(5)
C1 C2 C3 C4 . . -2.2(9)
N5 C3 C4 C5 . . 178.7(6)
C2 C3 C4 C5 . . 1.6(9)
C3 C4 C5 C6 . . -0.8(11)
C2 C1 C6 C5 . . -0.9(11)
C4 C5 C6 C1 . . 0.4(12)
N5 C8 C9 C10 . . 67.2(8)
N5 C8 C9 C14 . . -116.4(6)
C14 C9 C10 C11 . . -0.9(9)
C8 C9 C10 C11 . . 175.5(5)
C9 C10 C11 C12 . . 0.0(9)
C10 C11 C12 C13 . . 0.9(9)
C10 C11 C12 C15 . . -172.5(5)
C11 C12 C13 C14 . . -1.0(9)
C15 C12 C13 C14 . . 172.3(5)
C12 C13 C14 C9 . . 0.0(9)
C10 C9 C14 C13 . . 0.9(9)
C8 C9 C14 C13 . . -175.6(5)
C13 C12 C15 N1 . . -125.5(6)
C11 C12 C15 N1 . . 47.8(8)
C13 C12 C15 N3 . . 50.8(8)
C11 C12 C15 N3 . . -136.0(6)
N2 C16 C17 C22 . . 140.7(6)
N3 C16 C17 C22 . . -38.9(8)
N2 C16 C17 C18 . . -37.2(8)
N3 C16 C17 C18 . . 143.1(6)
C22 C17 C18 C19 . . -1.0(9)
C16 C17 C18 C19 . . 177.0(5)
C17 C18 C19 C20 . . 1.4(9)
C18 C19 C20 C21 . . -0.7(9)
C18 C19 C20 C23 . . -179.9(6)
C19 C20 C21 C22 . . -0.4(9)
C23 C20 C21 C22 . . 178.8(6)
C18 C17 C22 C21 . . -0.1(8)
C16 C17 C22 C21 . . -178.0(5)
C20 C21 C22 C17 . . 0.8(9)
C21 C20 C23 N7 . . 11.6(9)
C19 C20 C23 N7 . . -169.2(6)
C30 C25 C26 N7 . . -178.1(6)
N8 C25 C26 N7 . . 1.1(6)
C30 C25 C26 C27 . . -1.8(9)
N8 C25 C26 C27 . . 177.5(6)
N7 C26 C27 C28 . . 176.6(7)
C25 C26 C27 C28 . . 1.3(10)
C26 C27 C28 C29 . . -0.4(13)
C27 C28 C29 C30 . . 0.0(15)
C26 C25 C30 C29 . . 1.4(11)
N8 C25 C30 C29 . . -177.7(7)
C28 C29 C30 C25 . . -0.5(13)
N3 C15 N1 N2 . . 0.6(6)
C12 C15 N1 N2 . . 177.3(5)
N3 C16 N2 N1 . . -0.9(6)
C17 C16 N2 N1 . . 179.4(5)
N3 C16 N2 Hg1 . . 149.8(4)
C17 C16 N2 Hg1 . . -29.9(8)
C15 N1 N2 C16 . . 0.2(6)
C15 N1 N2 Hg1 . . -154.2(4)
N6 Hg1 N2 C16 4_575 . -17.7(5)
Cl2 Hg1 N2 C16 . . 99.6(5)
Cl1 Hg1 N2 C16 . . -128.9(4)
N6 Hg1 N2 N1 4_575 . 130.9(3)
Cl2 Hg1 N2 N1 . . -111.9(3)
Cl1 Hg1 N2 N1 . . 19.6(4)
N2 C16 N3 C15 . . 1.2(6)
C17 C16 N3 C15 . . -179.1(5)
N2 C16 N3 N4 . . 175.9(5)
C17 C16 N3 N4 . . -4.4(8)
N1 C15 N3 C16 . . -1.1(6)
C12 C15 N3 C16 . . -177.8(5)
N1 C15 N3 N4 . . -175.5(5)
C12 C15 N3 N4 . . 7.8(9)
N6 C7 N5 C3 . . 1.1(6)
N6 C7 N5 C8 . . -171.6(5)
C2 C3 N5 C7 . . -1.4(6)
C4 C3 N5 C7 . . -178.9(6)
C2 C3 N5 C8 . . 171.0(5)
C4 C3 N5 C8 . . -6.4(10)
C9 C8 N5 C7 . . -124.7(6)
C9 C8 N5 C3 . . 64.2(8)
N5 C7 N6 C2 . . -0.2(6)
N5 C7 N6 Hg1 . 4_576 177.1(3)
C3 C2 N6 C7 . . -0.7(6)
C1 C2 N6 C7 . . -179.3(6)
C3 C2 N6 Hg1 . 4_576 -177.9(4)
C1 C2 N6 Hg1 . 4_576 3.6(9)
N8 C24 N7 C26 . . 0.4(7)
N8 C24 N7 C23 . . 178.7(5)
C25 C26 N7 C24 . . -0.9(6)
C27 C26 N7 C24 . . -176.9(6)
C25 C26 N7 C23 . . -179.2(5)
C27 C26 N7 C23 . . 4.9(9)
C20 C23 N7 C24 . . -93.4(7)
C20 C23 N7 C26 . . 84.6(7)
N7 C24 N8 C25 . . 0.3(7)
C26 C25 N8 C24 . . -0.9(7)
C30 C25 N8 C24 . . 178.3(7)
